data_4510319
loop_
_publ_author_name
'Kapustin, Eugene A.'
'Minkov, Vasily S.'
'Stare, Jernej'
'Boldyreva, Elena V.'

_publ_section_title
;
 One Hydrogen Bond---Two Ways To Build a Structure. The Role of
 N--H&#x00B7;&#x00B7;&#x00B7;O Hydrogen Bonds in Crystal Structures
 ofN,N-Dimethylglycine
;
_journal_issue 4
_journal_name_full 'Crystal Growth &amp; Design'
_journal_page_first 1851
_journal_paper_doi 10.1021/cg5000183
_journal_volume 14
_journal_year 2014
_chemical_formula_moiety 'C4 H9 N O2'
_chemical_formula_sum 'C4 H9 N O2'
_chemical_formula_weight 103.12
_chemical_name_common N,N-dimethylglycine
_chemical_name_systematic
; 
 2-(Dimethylamino)acetic acid 
;
_space_group_IT_number 14
_symmetry_cell_setting monoclinic
_symmetry_space_group_name_Hall '-P 2yn'
_symmetry_space_group_name_H-M 'P 1 21/n 1'
_audit_creation_method SHELXL-97
_cell_angle_alpha 90.00
_cell_angle_beta 92.201(6)
_cell_angle_gamma 90.00
_cell_formula_units_Z 8
_cell_length_a 5.3615(4)
_cell_length_b 19.7898(10)
_cell_length_c 9.7622(7)
_cell_measurement_reflns_used 9317
_cell_measurement_temperature 150(2)
_cell_measurement_theta_max 29.59
_cell_measurement_theta_min 2.06
_cell_volume 1035.03(12)
_diffrn_ambient_temperature 150(2)
_diffrn_detector_area_resol_mean 6.67
_diffrn_measurement_device '2-circle goniometer'
_diffrn_measurement_device_type 'STOE IPDS 2'
_diffrn_measurement_method 'rotation method'
_diffrn_radiation_monochromator graphite
_diffrn_radiation_source 'fine-focus sealed tube'
_diffrn_radiation_type MoK\a
_diffrn_radiation_wavelength 0.71073
_diffrn_reflns_av_R_equivalents 0.0354
_diffrn_reflns_av_sigmaI/netI 0.0339
_diffrn_reflns_limit_h_max 7
_diffrn_reflns_limit_h_min -6
_diffrn_reflns_limit_k_max 27
_diffrn_reflns_limit_k_min -24
_diffrn_reflns_limit_l_max 13
_diffrn_reflns_limit_l_min -13
_diffrn_reflns_number 10009
_diffrn_reflns_theta_max 29.12
_diffrn_reflns_theta_min 2.06
_exptl_absorpt_coefficient_mu 0.105
_exptl_absorpt_correction_T_max 0.9691
_exptl_absorpt_correction_T_min 0.9492
_exptl_absorpt_correction_type numerical
_exptl_absorpt_process_details 'X-SHAPE, Stoe&Cie, 2003'
_exptl_crystal_colour colourless
_exptl_crystal_density_diffrn 1.324
_exptl_crystal_density_method 'not measured'
_exptl_crystal_description prism
_exptl_crystal_F_000 448
_exptl_crystal_size_max 0.50
_exptl_crystal_size_mid 0.40
_exptl_crystal_size_min 0.30
_reflns_number_gt 2084
_reflns_number_total 2793
_reflns_threshold_expression >2sigma(I)
_cod_data_source_file cg5000183_si_002.cif
_cod_data_source_block DMG-II-150K_DFT
_cod_original_sg_symbol_H-M 'P 21/n'
_cod_database_code 4510319

loop_
_symmetry_equiv_pos_as_xyz
'x, y, z'
'-x+1/2, y+1/2, -z+1/2'
'-x, -y, -z'
'x-1/2, -y-1/2, z-1/2'

loop_
_atom_site_label
_atom_site_type_symbol
_atom_site_fract_x
_atom_site_fract_y
_atom_site_fract_z
_atom_site_U_iso_or_equiv
_atom_site_adp_type
O2B O 0.45013(15) 0.35541(4) 0.40185(7) 0.02473(18) Uani
O1B O 0.19585(16) 0.37699(5) 0.57431(8) 0.0290(2) Uani
C1B C 0.3873(2) 0.35340(5) 0.52517(10) 0.0195(2) Uani
N1B N 0.49307(17) 0.31379(5) 0.76459(9) 0.01968(19) Uani
C2B C 0.5805(2) 0.31879(6) 0.62163(10) 0.0193(2) Uani
C3B C 0.7072(2) 0.30896(7) 0.86633(12) 0.0336(3) Uani
C4B C 0.3241(3) 0.25516(6) 0.77924(14) 0.0334(3) Uani
O2A O 0.27778(16) 0.42037(4) -0.10188(7) 0.02475(19) Uani
O1A O 0.22797(17) 0.34683(4) 0.07093(8) 0.0290(2) Uani
N1A N 0.18207(16) 0.44802(4) 0.26142(8) 0.01738(18) Uani
C1A C 0.2500(2) 0.40435(5) 0.02210(10) 0.0194(2) Uani
C2A C 0.2533(2) 0.46528(5) 0.11962(10) 0.0186(2) Uani
C3A C 0.2434(2) 0.50514(6) 0.35673(11) 0.0242(2) Uani
C4A C -0.0879(2) 0.43168(6) 0.26746(12) 0.0253(2) Uani
H1B H -0.61066 0.35767 0.79189 0.024 Uiso
H21B H -0.37654 0.26737 0.58660 0.023 Uiso
H22B H -0.24437 0.34784 0.62234 0.023 Uiso
H31B H -0.16686 0.35194 0.85231 0.050 Uiso
H32B H -0.19360 0.26129 0.84951 0.050 Uiso
H33B H -0.36902 0.30995 0.96908 0.050 Uiso
H41B H -0.56731 0.20897 0.76433 0.050 Uiso
H42B H 0.17147 0.25920 0.70167 0.050 Uiso
H43B H -0.75039 0.25665 0.88203 0.050 Uiso
H1A H 0.28716 0.40485 0.30223 0.021 Uiso
H21A H 0.44255 0.48711 0.12454 0.022 Uiso
H22A H 0.12565 0.50533 0.08230 0.022 Uiso
H31A H 0.11878 0.54773 0.33110 0.036 Uiso
H32A H 0.43956 0.51943 0.34584 0.036 Uiso
H33A H 0.21297 0.48746 0.46132 0.036 Uiso
H41A H -0.13412 0.39305 0.19024 0.038 Uiso
H42A H -0.19352 0.47833 0.24573 0.038 Uiso
H43A H -0.12305 0.41171 0.36973 0.038 Uiso

loop_
_atom_type_symbol
_atom_type_description
_atom_type_scat_dispersion_real
_atom_type_scat_dispersion_imag
_atom_type_scat_source
C C 0.0033 0.0016 'International Tables Vol C Tables 4.2.6.8 and 6.1.1.4'
H H 0.0000 0.0000 'International Tables Vol C Tables 4.2.6.8 and 6.1.1.4'
N N 0.0061 0.0033 'International Tables Vol C Tables 4.2.6.8 and 6.1.1.4'
O O 0.0106 0.0060 'International Tables Vol C Tables 4.2.6.8 and 6.1.1.4'
